data_7131790
loop_
_publ_author_name
'Motornov, Vladimir'
'Pohl, Radek'
'Klepetarova, Blanka'
'Beier, Petr'

_publ_section_title
;
 N-Acyl-1,2,3-triazoles -- key intermediates in denitrogenative
 transformations
;
_journal_name_full 'Chemical Communications'
_journal_paper_doi 10.1039/D3CC00987D
_journal_year 2023
_chemical_formula_moiety 'C11 H11 N3 O'
_chemical_formula_sum 'C11 H11 N3 O'
_chemical_formula_weight 201.23
_chemical_name_systematic ' 1-(4-(p-tolyl)-2H-1,2,3-triazol-2-yl)ethan-1-one'
_space_group_crystal_system monoclinic
_space_group_IT_number 14
_space_group_name_Hall '-P 2yn'
_space_group_name_H-M_alt 'P 1 21/n 1'
_atom_sites_solution_hydrogens difmap
_atom_sites_solution_primary direct
_audit_update_record
;
2023-02-27 deposited with the CCDC.	2023-06-29 downloaded from the CCDC.
;
_cell_angle_alpha 90
_cell_angle_beta 102.9689(6)
_cell_angle_gamma 90
_cell_formula_units_Z 4
_cell_length_a 7.7087(2)
_cell_length_b 11.2855(2)
_cell_length_c 12.0893(2)
_cell_measurement_reflns_used 9847
_cell_measurement_temperature 180
_cell_measurement_theta_max 70.0476
_cell_measurement_theta_min 3.9170
_cell_volume 1024.90(4)
_computing_cell_refinement 'USER DEFINED CELL REFINEMENT'
_computing_data_collection 'USER DEFINED DATA COLLECTION'
_computing_data_reduction 'USER DEFINED DATA REDUCTION'
_computing_molecular_graphics 'CAMERON (Watkin et al., 1996)'
_computing_publication_material 'CRYSTALS (Betteridge et al., 2003)'
_computing_structure_refinement 'CRYSTALS (Betteridge et al., 2003)'
_computing_structure_solution 'SIR92 (Altomare et al., 1994)'
_diffrn_ambient_temperature 180
_diffrn_measured_fraction_theta_full 0.996
_diffrn_measured_fraction_theta_max 0.996
_diffrn_measurement_device Serial
_diffrn_measurement_device_type Unknown
_diffrn_measurement_method '\f & \w scans'
_diffrn_radiation_monochromator graphite
_diffrn_radiation_probe x-ray
_diffrn_radiation_type 'Cu K\a'
_diffrn_radiation_wavelength 1.54178
_diffrn_reflns_av_R_equivalents 0.036
_diffrn_reflns_limit_h_max 8
_diffrn_reflns_limit_h_min -9
_diffrn_reflns_limit_k_max 13
_diffrn_reflns_limit_k_min -13
_diffrn_reflns_limit_l_max 14
_diffrn_reflns_limit_l_min -14
_diffrn_reflns_number 19496
_diffrn_reflns_theta_full 68.224
_diffrn_reflns_theta_max 68.224
_diffrn_reflns_theta_min 5.428
_diffrn_standards_number 0
_exptl_absorpt_coefficient_mu 0.710
_exptl_absorpt_correction_T_max 0.94
_exptl_absorpt_correction_T_min 0.83
_exptl_absorpt_correction_type multi-scan
_exptl_absorpt_process_details 'DENZO/SCALEPACK (Otwinowski & Minor, 1997)'
_exptl_crystal_colour colourless
_exptl_crystal_density_diffrn 1.304
_exptl_crystal_density_method 'not measured'
_exptl_crystal_description plate
_exptl_crystal_F_000 424
_exptl_crystal_size_max 0.333
_exptl_crystal_size_mid 0.138
_exptl_crystal_size_min 0.088
_refine_diff_density_max 0.22
_refine_diff_density_min -0.14
_refine_ls_extinction_coef 24(3)
_refine_ls_extinction_method 'Larson (1970), Equation 22'
_refine_ls_goodness_of_fit_ref 1.0701
_refine_ls_hydrogen_treatment constr
_refine_ls_matrix_type full
_refine_ls_number_parameters 137
_refine_ls_number_reflns 1807
_refine_ls_number_restraints 0
_refine_ls_R_factor_all 0.0396
_refine_ls_R_factor_gt 0.0379
_refine_ls_shift/su_max 0.0003834
_refine_ls_shift/su_mean 0.0000595
_refine_ls_structure_factor_coef F
_refine_ls_weighting_details
;
 Method, part 1, Chebychev polynomial, (Watkin, 1994, Prince, 1982) 
 [weight] = 1.0/[A~0~*T~0~(x)+A~1~*T~1~(x) ... +A~n-1~]*T~n-1~(x)] 
 where A~i~ are the Chebychev coefficients listed below and x= Fcalc/Fmax 
 Method = Robust Weighting (Prince, 1982) 
 W = [weight] * [1-(deltaF/6*sigmaF)^2^]^2^ 
 A~i~ are: 
 0.174 0.140 0.453E-01 
;
_refine_ls_weighting_scheme calc
_refine_ls_wR_factor_all 0.0429
_refine_ls_wR_factor_gt 0.0404
_refine_ls_wR_factor_ref 0.0404
_reflns_limit_h_max 9
_reflns_limit_h_min -9
_reflns_limit_k_max 13
_reflns_limit_k_min 0
_reflns_limit_l_max 14
_reflns_limit_l_min 0
_reflns_number_gt 1807
_reflns_number_total 1876
_reflns_threshold_expression I>2.0\s(I)
_oxford_diffrn_Wilson_B_factor 2.28
_oxford_diffrn_Wilson_scale 14.58
_oxford_refine_ls_r_factor_ref 0.0379
_oxford_refine_ls_scale 0.2859(7)
_oxford_reflns_number_all 1876
_oxford_reflns_threshold_expression_ref I>2.0\s(I)
_cod_data_source_file d3cc00987d2.cif
_cod_data_source_block 1
_cod_original_sg_symbol_H-M 'P 21/n'
_cod_database_code 7131790

loop_
_symmetry_equiv_pos_as_xyz
x,y,z
-x,-y,-z
-x+1/2,y+1/2,-z+1/2
x+1/2,-y+1/2,z+1/2

loop_
_atom_site_label
_atom_site_type_symbol
_atom_site_fract_x
_atom_site_fract_y
_atom_site_fract_z
_atom_site_U_iso_or_equiv
_atom_site_occupancy
_atom_site_adp_type
_atom_site_refinement_flags_posn
_atom_site_refinement_flags_adp
_atom_site_refinement_flags_occupancy
_atom_site_disorder_assembly
_atom_site_disorder_group
_atom_site_attached_hydrogens
O1 O 0.96590(12) 0.62823(8) 0.88273(7) 0.0439 1.0000 Uani . . . . . .
C2 C 0.95292(15) 0.55611(10) 0.80822(9) 0.0323 1.0000 Uani . . . . . .
N3 N 0.85967(12) 0.58602(8) 0.69655(7) 0.0290 1.0000 Uani . . . . . .
N4 N 0.83767(11) 0.50844(8) 0.60964(7) 0.0285 1.0000 Uani . . . . . .
C5 C 0.73779(13) 0.56669(10) 0.52319(9) 0.0276 1.0000 Uani . . . . . .
C6 C 0.70169(16) 0.68050(10) 0.56256(10) 0.0346 1.0000 Uani . . . . . .
N7 N 0.77897(13) 0.69156(8) 0.67084(8) 0.0354 1.0000 Uani . . . . . .
C8 C 0.67903(13) 0.51374(10) 0.41010(9) 0.0278 1.0000 Uani . . . . . .
C9 C 0.74739(14) 0.40445(10) 0.38542(10) 0.0313 1.0000 Uani . . . . . .
C10 C 0.68765(15) 0.35273(10) 0.28054(10) 0.0347 1.0000 Uani . . . . . .
C11 C 0.55778(15) 0.40646(11) 0.19688(10) 0.0356 1.0000 Uani . . . . . .
C12 C 0.49340(14) 0.51631(11) 0.22098(10) 0.0343 1.0000 Uani . . . . . .
C13 C 0.55256(14) 0.56980(10) 0.32594(9) 0.0308 1.0000 Uani . . . . . .
C14 C 0.4856(2) 0.34520(14) 0.08564(12) 0.0535 1.0000 Uani . . . . . .
C15 C 1.02715(17) 0.43374(11) 0.82093(10) 0.0385 1.0000 Uani . . . . . .
H61 H 0.6335 0.7440 0.5204 0.0423 1.0000 Uiso R . . . . .
H91 H 0.8344 0.3659 0.4422 0.0368 1.0000 Uiso R . . . . .
H101 H 0.7366 0.2777 0.2658 0.0416 1.0000 Uiso R . . . . .
H121 H 0.4056 0.5544 0.1639 0.0406 1.0000 Uiso R . . . . .
H131 H 0.5068 0.6451 0.3408 0.0373 1.0000 Uiso R . . . . .
H141 H 0.4355 0.3993 0.0249 0.0820 1.0000 Uiso R . . . . .
H143 H 0.5708 0.2996 0.0614 0.0833 1.0000 Uiso R . . . . .
H142 H 0.3852 0.2925 0.0929 0.0828 1.0000 Uiso R . . . . .
H152 H 0.9349 0.3750 0.7909 0.0578 1.0000 Uiso R . . . . .
H151 H 1.1183 0.4269 0.7751 0.0580 1.0000 Uiso R . . . . .
H153 H 1.0785 0.4197 0.9006 0.0579 1.0000 Uiso R . . . . .

loop_
_atom_site_aniso_label
_atom_site_aniso_U_11
_atom_site_aniso_U_22
_atom_site_aniso_U_33
_atom_site_aniso_U_23
_atom_site_aniso_U_13
_atom_site_aniso_U_12
O1 0.0582(6) 0.0395(5) 0.0323(4) -0.0066(4) 0.0062(4) -0.0059(4)
C2 0.0333(6) 0.0338(6) 0.0299(6) -0.0006(5) 0.0076(4) -0.0074(5)
N3 0.0314(5) 0.0267(5) 0.0293(5) -0.0017(4) 0.0077(4) -0.0021(4)
N4 0.0293(4) 0.0276(5) 0.0292(5) -0.0027(4) 0.0076(4) -0.0029(4)
C5 0.0253(5) 0.0280(5) 0.0308(5) 0.0012(4) 0.0088(4) -0.0027(4)
C6 0.0400(6) 0.0286(6) 0.0343(6) 0.0009(5) 0.0067(5) 0.0029(5)
N7 0.0422(5) 0.0270(5) 0.0368(5) -0.0009(4) 0.0085(4) 0.0024(4)
C8 0.0266(5) 0.0282(5) 0.0301(5) 0.0001(4) 0.0095(4) -0.0047(4)
C9 0.0302(5) 0.0285(6) 0.0357(6) 0.0030(5) 0.0086(4) -0.0012(4)
C10 0.0365(6) 0.0274(6) 0.0429(6) -0.0039(5) 0.0146(5) -0.0040(5)
C11 0.0351(6) 0.0388(6) 0.0344(6) -0.0057(5) 0.0114(5) -0.0088(5)
C12 0.0303(5) 0.0402(7) 0.0313(6) 0.0015(5) 0.0049(4) -0.0012(5)
C13 0.0292(5) 0.0293(6) 0.0348(6) 0.0002(4) 0.0091(4) -0.0001(4)
C14 0.0596(8) 0.0579(9) 0.0409(7) -0.0158(6) 0.0069(6) -0.0041(7)
C15 0.0435(7) 0.0359(7) 0.0339(6) 0.0043(5) 0.0041(5) -0.0017(5)

loop_
_atom_type_symbol
_atom_type_scat_dispersion_real
_atom_type_scat_dispersion_imag
_atom_type_scat_Cromer_Mann_a1
_atom_type_scat_Cromer_Mann_b1
_atom_type_scat_Cromer_Mann_a2
_atom_type_scat_Cromer_Mann_b2
_atom_type_scat_Cromer_Mann_a3
_atom_type_scat_Cromer_Mann_b3
_atom_type_scat_Cromer_Mann_a4
_atom_type_scat_Cromer_Mann_b4
_atom_type_scat_Cromer_Mann_c
_atom_type_scat_source
C 0.0181 0.0091 2.3100 20.8439 1.0200 10.2075 1.5886 0.5687 0.8650 51.6512 0.2156 'International Tables Vol C 4.2.6.8 and 6.1.1.4'
H 0.0000 0.0000 0.4930 10.5109 0.3229 26.1257 0.1402 3.1424 0.0408 57.7998 0.0030 'International Tables Vol C 4.2.6.8 and 6.1.1.4'
N 0.0311 0.0180 12.2126 0.0057 3.1322 9.8933 2.0125 28.9975 1.1663 0.5826 -11.5290 'International Tables Vol C 4.2.6.8 and 6.1.1.4'
O 0.0492 0.0322 3.0485 13.2771 2.2868 5.7011 1.5463 0.3239 0.8670 32.9089 0.2508 'International Tables Vol C 4.2.6.8 and 6.1.1.4'

loop_
_geom_angle_atom_site_label_1
_geom_angle_site_symmetry_1
_geom_angle_atom_site_label_2
_geom_angle_site_symmetry_2
_geom_angle_atom_site_label_3
_geom_angle_site_symmetry_3
_geom_angle
_geom_angle_publ_flag
O1 . C2 . N3 . 119.39(11) yes
O1 . C2 . C15 . 125.83(11) yes
N3 . C2 . C15 . 114.78(10) yes
C2 . N3 . N4 . 122.30(9) yes
C2 . N3 . N7 . 122.56(9) yes
N4 . N3 . N7 . 115.05(9) yes
N3 . N4 . C5 . 103.98(9) yes
N4 . C5 . C6 . 107.91(10) yes
N4 . C5 . C8 . 122.41(10) yes
C6 . C5 . C8 . 129.67(10) yes
C5 . C6 . N7 . 109.89(10) yes
C5 . C6 . H61 . 128.3 no
N7 . C6 . H61 . 121.8 no
N3 . N7 . C6 . 103.18(9) yes
C5 . C8 . C9 . 120.35(10) yes
C5 . C8 . C13 . 120.97(10) yes
C9 . C8 . C13 . 118.67(10) yes
C8 . C9 . C10 . 120.36(10) yes
C8 . C9 . H91 . 119.2 no
C10 . C9 . H91 . 120.5 no
C9 . C10 . C11 . 121.42(11) yes
C9 . C10 . H101 . 118.7 no
C11 . C10 . H101 . 119.9 no
C10 . C11 . C12 . 117.94(11) yes
C10 . C11 . C14 . 120.73(12) yes
C12 . C11 . C14 . 121.30(12) yes
C11 . C12 . C13 . 121.36(11) yes
C11 . C12 . H121 . 118.6 no
C13 . C12 . H121 . 120.0 no
C8 . C13 . C12 . 120.21(11) yes
C8 . C13 . H131 . 119.7 no
C12 . C13 . H131 . 120.1 no
C11 . C14 . H141 . 113.2 no
C11 . C14 . H143 . 112.9 no
H141 . C14 . H143 . 107.4 no
C11 . C14 . H142 . 109.6 no
H141 . C14 . H142 . 105.0 no
H143 . C14 . H142 . 108.3 no
C2 . C15 . H152 . 111.0 no
C2 . C15 . H151 . 108.6 no
H152 . C15 . H151 . 106.7 no
C2 . C15 . H153 . 108.4 no
H152 . C15 . H153 . 111.0 no
H151 . C15 . H153 . 111.1 no

loop_
_geom_bond_atom_site_label_1
_geom_bond_site_symmetry_1
_geom_bond_atom_site_label_2
_geom_bond_site_symmetry_2
_geom_bond_distance
_geom_bond_publ_flag
O1 . C2 . 1.2014(14) yes
C2 . N3 . 1.4204(14) yes
C2 . C15 . 1.4896(17) yes
N3 . N4 . 1.3488(12) yes
N3 . N7 . 1.3474(13) yes
N4 . C5 . 1.3252(14) yes
C5 . C6 . 1.4188(16) yes
C5 . C8 . 1.4674(15) yes
C6 . N7 . 1.3169(15) yes
C6 . H61 . 0.964 no
C8 . C9 . 1.3995(16) yes
C8 . C13 . 1.3931(15) yes
C9 . C10 . 1.3779(16) yes
C9 . H91 . 0.951 no
C10 . C11 . 1.3922(18) yes
C10 . H101 . 0.960 no
C11 . C12 . 1.3903(17) yes
C11 . C14 . 1.5035(17) yes
C12 . C13 . 1.3867(16) yes
C12 . H121 . 0.953 no
C13 . H131 . 0.952 no
C14 . H141 . 0.966 no
C14 . H143 . 0.932 no
C14 . H142 . 0.995 no
C15 . H152 . 0.980 no
C15 . H151 . 0.990 no
C15 . H153 . 0.969 no

loop_
_geom_hbond_atom_site_label_D
_geom_hbond_site_symmetry_D
_geom_hbond_atom_site_label_H
_geom_hbond_site_symmetry_H
_geom_hbond_atom_site_label_A
_geom_hbond_site_symmetry_A
_geom_hbond_angle_DHA
_geom_hbond_distance_DH
_geom_hbond_distance_HA
_geom_hbond_distance_DA
_geom_hbond_publ_flag
C6 . H61 . O1 4_464 167.37(3) 0.964 2.356 3.3039(17) yes
